data_7220832
loop_
_publ_author_name
'Ding, Bin'
'Wang, You You'
'Liu, Shi Xin'
'Wu, Xiang Xia'
'Zhu, Zhao Zhou'
'Huo, Jian Zhong'
'Liu, Yuan Yuan'

_publ_section_title
;
 A series of multi-dimensional metal--organic frameworks with
 trans-4,4&#x2032;-azo-1,2,4-triazole: polymorphism, guest induced
 single-crystal-to-single-crystal transformation and solvatochromism
;
_journal_issue 29
_journal_name_full CrystEngComm
_journal_page_first 5396
_journal_paper_doi 10.1039/C5CE00724K
_journal_volume 17
_journal_year 2015
_chemical_formula_sum 'C12 H16 B2 Cu F8 N24 O2'
_chemical_formula_weight 765.65
_chemical_name_systematic
; 
 ? 
;
_space_group_IT_number 14
_symmetry_cell_setting monoclinic
_symmetry_space_group_name_Hall '-P 2yn'
_symmetry_space_group_name_H-M 'P 1 21/n 1'
_atom_sites_solution_hydrogens geom
_atom_sites_solution_primary direct
_atom_sites_solution_secondary difmap
_audit_creation_method SHELXL-97
_audit_update_record
;
2015-05-29 deposited with the CCDC.
2015-06-01 downloaded from the CCDC.
;
_cell_angle_alpha 90.00
_cell_angle_beta 92.360(2)
_cell_angle_gamma 90.00
_cell_formula_units_Z 2
_cell_length_a 8.2723(12)
_cell_length_b 20.345(3)
_cell_length_c 8.6343(11)
_cell_measurement_reflns_used 3782
_cell_measurement_temperature 173(2)
_cell_measurement_theta_max 28.22
_cell_measurement_theta_min 2.56
_cell_volume 1451.9(4)
_computing_cell_refinement 'Bruker SMART'
_computing_data_collection 'Bruker SMART'
_computing_data_reduction 'Bruker SAINT'
_computing_molecular_graphics 'Bruker SHELXTL'
_computing_publication_material 'Bruker SHELXTL'
_computing_structure_refinement 'SHELXL-97 (Sheldrick, 1997)'
_computing_structure_solution 'SHELXS-97 (Sheldrick, 1990)'
_diffrn_ambient_temperature 173(2)
_diffrn_measured_fraction_theta_full 1.000
_diffrn_measured_fraction_theta_max 1.000
_diffrn_measurement_device_type 'CCD area detector'
_diffrn_measurement_method 'phi and omega scans'
_diffrn_radiation_monochromator graphite
_diffrn_radiation_source 'fine-focus sealed tube'
_diffrn_radiation_type MoK\a
_diffrn_radiation_wavelength 0.71073
_diffrn_reflns_av_R_equivalents 0.0393
_diffrn_reflns_av_sigmaI/netI 0.0317
_diffrn_reflns_limit_h_max 9
_diffrn_reflns_limit_h_min -9
_diffrn_reflns_limit_k_max 13
_diffrn_reflns_limit_k_min -24
_diffrn_reflns_limit_l_max 10
_diffrn_reflns_limit_l_min -10
_diffrn_reflns_number 8281
_diffrn_reflns_theta_full 25.00
_diffrn_reflns_theta_max 25.00
_diffrn_reflns_theta_min 2.00
_exptl_absorpt_coefficient_mu 0.866
_exptl_absorpt_correction_T_max 0.8810
_exptl_absorpt_correction_T_min 0.8597
_exptl_absorpt_correction_type multi-scan
_exptl_absorpt_process_details SADABS
_exptl_crystal_colour BLUE
_exptl_crystal_density_diffrn 1.751
_exptl_crystal_density_meas ?
_exptl_crystal_density_method 'not measured'
_exptl_crystal_description BLOCK
_exptl_crystal_F_000 766
_exptl_crystal_size_max 0.18
_exptl_crystal_size_mid 0.17
_exptl_crystal_size_min 0.15
_refine_diff_density_max 0.405
_refine_diff_density_min -0.439
_refine_diff_density_rms 0.059
_refine_ls_extinction_method none
_refine_ls_goodness_of_fit_ref 1.062
_refine_ls_hydrogen_treatment constr
_refine_ls_matrix_type full
_refine_ls_number_parameters 223
_refine_ls_number_reflns 2556
_refine_ls_number_restraints 0
_refine_ls_restrained_S_all 1.062
_refine_ls_R_factor_all 0.0340
_refine_ls_R_factor_gt 0.0304
_refine_ls_shift/su_max 0.000
_refine_ls_shift/su_mean 0.000
_refine_ls_structure_factor_coef Fsqd
_refine_ls_weighting_details 'calc w=1/[\s^2^(Fo^2^)+(0.0316P)^2^+1.1813P] where P=(Fo^2^+2Fc^2^)/3'
_refine_ls_weighting_scheme calc
_refine_ls_wR_factor_gt 0.0744
_refine_ls_wR_factor_ref 0.0764
_reflns_number_gt 2322
_reflns_number_total 2556
_reflns_threshold_expression >2sigma(I)
_cod_data_source_file c5ce00724k2.cif
_cod_data_source_block 6
_cod_depositor_comments
;
The following automatic conversions were performed:

'_symmetry_cell_setting' value 'Monoclinic' changed to 'monoclinic'
according to
/usr/data/users/saulius/crontab/automatic-downloads/rss-feeds/RSC/lib/dictionaries/cif_core.dic
dictionary named 'cif_core.dic' version 2.4.2 from 2011-04-26.

'_exptl_absorpt_correction_type' value 'MULTI-SCAN' changed to
'multi-scan' according to
/usr/data/users/saulius/crontab/automatic-downloads/rss-feeds/RSC/lib/dictionaries/cif_core.dic
dictionary named 'cif_core.dic' version 2.4.2 from 2011-04-26.

'_exptl_crystal_density_meas' value 'NONE' was changed to '?' - the
value is perceived as not measured.

Automatic conversion script
Id: cif_fix_values 3271 2015-04-21 07:52:19Z andrius 

 Adding full bibliography for 7220823--7220832.cif.
;
_cod_original_cell_volume 1451.9(3)
_cod_original_sg_symbol_H-M P2(1)/n
_cod_database_code 7220832

loop_
_symmetry_equiv_pos_as_xyz
'x, y, z'
'-x+1/2, y+1/2, -z+1/2'
'-x, -y, -z'
'x-1/2, -y-1/2, z-1/2'

loop_
_atom_site_label
_atom_site_type_symbol
_atom_site_fract_x
_atom_site_fract_y
_atom_site_fract_z
_atom_site_U_iso_or_equiv
_atom_site_adp_type
_atom_site_occupancy
_atom_site_symmetry_multiplicity
_atom_site_calc_flag
_atom_site_refinement_flags
Cu1 Cu 1.0000 0.0000 0.0000 0.00730(12) Uani 1 2 d S
F1 F 0.23760(16) 0.31643(8) 0.26078(15) 0.0335(4) Uani 1 1 d .
F2 F 0.18154(19) 0.25129(7) 0.05190(17) 0.0381(4) Uani 1 1 d .
F3 F 0.32541(19) 0.34565(8) 0.02468(18) 0.0429(4) Uani 1 1 d .
F4 F 0.05672(18) 0.35004(8) 0.07064(17) 0.0369(4) Uani 1 1 d .
O1 O 0.3346(2) 0.16594(9) 0.3056(2) 0.0368(5) Uani 1 1 d .
H1A H 0.3896 0.1660 0.3909 0.055 Uiso 1 1 d R
H1B H 0.2936 0.2040 0.2939 0.055 Uiso 1 1 d R
N1 N 0.8244(2) 0.17370(8) 0.17497(19) 0.0122(4) Uani 1 1 d .
N2 N 0.88513(19) 0.07828(8) 0.08636(18) 0.0105(4) Uani 1 1 d .
N3 N 0.71693(19) 0.08132(8) 0.09159(19) 0.0133(4) Uani 1 1 d .
N4 N 0.8513(2) 0.23687(8) 0.2320(2) 0.0141(4) Uani 1 1 d .
N5 N 0.7233(2) 0.26875(9) 0.2216(2) 0.0149(4) Uani 1 1 d .
N6 N 0.7468(2) 0.33094(8) 0.28326(19) 0.0125(4) Uani 1 1 d .
N7 N 0.8400(2) 0.41647(9) 0.4115(2) 0.0149(4) Uani 1 1 d .
N8 N 0.67476(19) 0.42627(8) 0.37118(19) 0.0134(4) Uani 1 1 d .
N9 N 1.34348(19) 0.00047(8) 0.36659(19) 0.0102(4) Uani 1 1 d .
N10 N 1.1507(2) 0.00079(8) 0.19038(18) 0.0100(4) Uani 1 1 d .
N11 N 1.0804(2) 0.00360(8) 0.33536(19) 0.0143(4) Uani 1 1 d .
N12 N 1.5005(2) -0.00060(8) 0.4279(2) 0.0115(4) Uani 1 1 d .
B1 B 0.2011(3) 0.31588(13) 0.1011(3) 0.0233(6) Uani 1 1 d .
C1 C 0.9466(2) 0.13332(10) 0.1379(2) 0.0136(4) Uani 1 1 d .
H1 H 1.0586 0.1434 0.1479 0.016 Uiso 1 1 calc R
C2 C 0.6833(2) 0.13911(10) 0.1454(2) 0.0148(4) Uani 1 1 d .
H2 H 0.5775 0.1551 0.1619 0.018 Uiso 1 1 calc R
C3 C 0.8791(2) 0.35924(10) 0.3586(2) 0.0150(4) Uani 1 1 d .
H3 H 0.9833 0.3398 0.3701 0.018 Uiso 1 1 calc R
C4 C 0.6236(2) 0.37465(10) 0.2952(2) 0.0153(4) Uani 1 1 d .
H4 H 0.5164 0.3684 0.2543 0.018 Uiso 1 1 calc R
C5 C 1.3077(2) -0.00071(9) 0.2117(2) 0.0103(4) Uani 1 1 d .
H5 H 1.3840 -0.0023 0.1324 0.012 Uiso 1 1 calc R
C6 C 1.1982(2) 0.00305(10) 0.4389(2) 0.0137(4) Uani 1 1 d .
H6 H 1.1862 0.0042 0.5478 0.016 Uiso 1 1 calc R

loop_
_atom_site_aniso_label
_atom_site_aniso_U_11
_atom_site_aniso_U_22
_atom_site_aniso_U_33
_atom_site_aniso_U_23
_atom_site_aniso_U_13
_atom_site_aniso_U_12
Cu1 0.00640(18) 0.00734(19) 0.00797(18) -0.00102(12) -0.00197(12) 0.00146(12)
F1 0.0233(7) 0.0550(10) 0.0222(7) -0.0061(7) -0.0008(6) 0.0032(7)
F2 0.0488(10) 0.0238(8) 0.0428(9) -0.0095(7) 0.0177(7) -0.0069(7)
F3 0.0436(9) 0.0470(10) 0.0391(9) -0.0052(7) 0.0138(7) -0.0224(8)
F4 0.0372(9) 0.0372(9) 0.0356(8) 0.0013(7) -0.0072(7) 0.0088(7)
O1 0.0275(10) 0.0370(11) 0.0456(12) -0.0054(9) -0.0031(8) 0.0036(8)
N1 0.0113(8) 0.0082(9) 0.0171(9) -0.0039(7) 0.0002(7) 0.0015(7)
N2 0.0079(8) 0.0116(9) 0.0117(8) -0.0007(7) -0.0008(6) 0.0016(7)
N3 0.0079(8) 0.0154(10) 0.0167(9) -0.0024(7) 0.0003(7) 0.0020(7)
N4 0.0133(9) 0.0109(9) 0.0182(9) -0.0042(7) 0.0017(7) 0.0012(7)
N5 0.0162(9) 0.0109(9) 0.0176(9) -0.0049(7) 0.0003(7) 0.0021(7)
N6 0.0124(9) 0.0086(9) 0.0164(9) -0.0043(7) -0.0005(7) 0.0018(7)
N7 0.0087(8) 0.0164(10) 0.0195(9) -0.0029(7) -0.0019(7) 0.0023(7)
N8 0.0087(8) 0.0144(9) 0.0169(9) -0.0024(7) -0.0012(7) 0.0014(7)
N9 0.0057(8) 0.0158(9) 0.0089(8) -0.0002(7) -0.0013(6) 0.0002(6)
N10 0.0090(8) 0.0122(9) 0.0089(8) -0.0003(7) 0.0011(7) 0.0002(6)
N11 0.0108(9) 0.0222(10) 0.0101(9) -0.0009(7) 0.0019(7) -0.0002(7)
N12 0.0083(8) 0.0145(9) 0.0115(8) 0.0011(7) -0.0022(7) -0.0001(6)
B1 0.0248(14) 0.0207(14) 0.0245(14) -0.0035(11) 0.0023(11) -0.0041(11)
C1 0.0100(10) 0.0132(11) 0.0174(10) -0.0013(8) -0.0015(8) 0.0005(8)
C2 0.0105(10) 0.0161(11) 0.0176(10) -0.0023(9) -0.0001(8) 0.0030(8)
C3 0.0101(10) 0.0157(11) 0.0192(11) -0.0048(9) -0.0020(8) 0.0037(8)
C4 0.0098(10) 0.0141(11) 0.0220(11) -0.0027(9) -0.0005(8) 0.0019(8)
C5 0.0111(10) 0.0108(10) 0.0090(10) -0.0007(7) -0.0004(8) 0.0007(7)
C6 0.0105(10) 0.0221(12) 0.0084(10) 0.0001(8) 0.0014(8) -0.0003(8)

loop_
_atom_type_symbol
_atom_type_description
_atom_type_scat_dispersion_real
_atom_type_scat_dispersion_imag
_atom_type_scat_source
C C 0.0033 0.0016 'International Tables Vol C Tables 4.2.6.8 and 6.1.1.4'
H H 0.0000 0.0000 'International Tables Vol C Tables 4.2.6.8 and 6.1.1.4'
N N 0.0061 0.0033 'International Tables Vol C Tables 4.2.6.8 and 6.1.1.4'
O O 0.0106 0.0060 'International Tables Vol C Tables 4.2.6.8 and 6.1.1.4'
B B 0.0013 0.0007 'International Tables Vol C Tables 4.2.6.8 and 6.1.1.4'
F F 0.0171 0.0103 'International Tables Vol C Tables 4.2.6.8 and 6.1.1.4'
Cu Cu 0.3201 1.2651 'International Tables Vol C Tables 4.2.6.8 and 6.1.1.4'

loop_
_geom_angle_atom_site_label_1
_geom_angle_atom_site_label_2
_geom_angle_atom_site_label_3
_geom_angle
_geom_angle_site_symmetry_1
_geom_angle_site_symmetry_3
N2 Cu1 N2 180.00(8) 3_755 .
N2 Cu1 N10 88.69(6) 3_755 3_755
N2 Cu1 N10 91.31(6) . 3_755
N2 Cu1 N10 91.31(6) 3_755 .
N2 Cu1 N10 88.69(6) . .
N10 Cu1 N10 180.0 3_755 .
N2 Cu1 N8 88.83(6) 3_755 2_645
N2 Cu1 N8 91.17(6) . 2_645
N10 Cu1 N8 90.52(6) 3_755 2_645
N10 Cu1 N8 89.48(6) . 2_645
N2 Cu1 N8 91.17(6) 3_755 4_665
N2 Cu1 N8 88.83(6) . 4_665
N10 Cu1 N8 89.49(6) 3_755 4_665
N10 Cu1 N8 90.51(6) . 4_665
N8 Cu1 N8 180.0 2_645 4_665
H1A O1 H1B 107.4 . .
C1 N1 C2 106.37(16) . .
C1 N1 N4 122.37(16) . .
C2 N1 N4 131.25(16) . .
C1 N2 N3 109.07(16) . .
C1 N2 Cu1 128.62(14) . .
N3 N2 Cu1 122.24(12) . .
C2 N3 N2 106.27(16) . .
N5 N4 N1 109.50(16) . .
N4 N5 N6 110.13(16) . .
C4 N6 C3 105.92(16) . .
C4 N6 N5 122.25(17) . .
C3 N6 N5 131.38(17) . .
C3 N7 N8 107.07(16) . .
C4 N8 N7 107.60(16) . .
C4 N8 Cu1 123.47(13) . 2_655
N7 N8 Cu1 124.93(12) . 2_655
C5 N9 C6 106.76(17) . .
C5 N9 N12 122.68(17) . .
C6 N9 N12 130.56(17) . .
C5 N10 N11 108.77(16) . .
C5 N10 Cu1 133.73(14) . .
N11 N10 Cu1 117.51(12) . .
C6 N11 N10 106.77(16) . .
N12 N12 N9 109.7(2) 3_856 .
F3 B1 F2 110.4(2) . .
F3 B1 F1 109.4(2) . .
F2 B1 F1 109.1(2) . .
F3 B1 F4 109.8(2) . .
F2 B1 F4 109.0(2) . .
F1 B1 F4 109.2(2) . .
N2 C1 N1 108.60(17) . .
N2 C1 H1 125.7 . .
N1 C1 H1 125.7 . .
N3 C2 N1 109.67(17) . .
N3 C2 H2 125.2 . .
N1 C2 H2 125.2 . .
N7 C3 N6 109.69(18) . .
N7 C3 H3 125.2 . .
N6 C3 H3 125.2 . .
N8 C4 N6 109.72(18) . .
N8 C4 H4 125.1 . .
N6 C4 H4 125.1 . .
N10 C5 N9 108.27(17) . .
N10 C5 H5 125.9 . .
N9 C5 H5 125.9 . .
N11 C6 N9 109.43(18) . .
N11 C6 H6 125.3 . .
N9 C6 H6 125.3 . .

loop_
_geom_bond_atom_site_label_1
_geom_bond_atom_site_label_2
_geom_bond_distance
_geom_bond_site_symmetry_2
Cu1 N2 2.0134(16) 3_755
Cu1 N2 2.0134(16) .
Cu1 N10 2.0216(17) 3_755
Cu1 N10 2.0216(17) .
Cu1 N8 2.3896(16) 2_645
Cu1 N8 2.3896(16) 4_665
F1 B1 1.400(3) .
F2 B1 1.388(3) .
F3 B1 1.384(3) .
F4 B1 1.398(3) .
O1 H1A 0.8500 .
O1 H1B 0.8500 .
N1 C1 1.351(3) .
N1 C2 1.377(3) .
N1 N4 1.391(2) .
N2 C1 1.301(3) .
N2 N3 1.395(2) .
N3 C2 1.299(3) .
N4 N5 1.241(2) .
N5 N6 1.383(2) .
N6 C4 1.360(3) .
N6 C3 1.376(3) .
N7 C3 1.296(3) .
N7 N8 1.411(2) .
N8 C4 1.300(3) .
N8 Cu1 2.3896(16) 2_655
N9 C5 1.358(3) .
N9 C6 1.378(3) .
N9 N12 1.383(2) .
N10 C5 1.305(3) .
N10 N11 1.403(2) .
N11 C6 1.295(3) .
N12 N12 1.245(3) 3_856
C1 H1 0.9500 .
C2 H2 0.9500 .
C3 H3 0.9500 .
C4 H4 0.9500 .
C5 H5 0.9500 .
C6 H6 0.9500 .

loop_
_geom_torsion_atom_site_label_1
_geom_torsion_atom_site_label_2
_geom_torsion_atom_site_label_3
_geom_torsion_atom_site_label_4
_geom_torsion
_geom_torsion_site_symmetry_1
_geom_torsion_site_symmetry_4
N2 Cu1 N2 C1 91(30) 3_755 .
N10 Cu1 N2 C1 -128.86(17) 3_755 .
N10 Cu1 N2 C1 51.14(17) . .
N8 Cu1 N2 C1 140.60(17) 2_645 .
N8 Cu1 N2 C1 -39.40(17) 4_665 .
N2 Cu1 N2 N3 -92(30) 3_755 .
N10 Cu1 N2 N3 47.83(14) 3_755 .
N10 Cu1 N2 N3 -132.17(14) . .
N8 Cu1 N2 N3 -42.72(14) 2_645 .
N8 Cu1 N2 N3 137.29(14) 4_665 .
C1 N2 N3 C2 0.6(2) . .
Cu1 N2 N3 C2 -176.64(13) . .
C1 N1 N4 N5 164.09(18) . .
C2 N1 N4 N5 -16.4(3) . .
N1 N4 N5 N6 177.77(15) . .
N4 N5 N6 C4 -175.85(18) . .
N4 N5 N6 C3 -4.7(3) . .
C3 N7 N8 C4 -0.5(2) . .
C3 N7 N8 Cu1 157.52(14) . 2_655
N2 Cu1 N10 C5 50.00(19) 3_755 .
N2 Cu1 N10 C5 -130.00(19) . .
N10 Cu1 N10 C5 -165(4) 3_755 .
N8 Cu1 N10 C5 138.82(18) 2_645 .
N8 Cu1 N10 C5 -41.18(18) 4_665 .
N2 Cu1 N10 N11 -130.12(13) 3_755 .
N2 Cu1 N10 N11 49.88(13) . .
N10 Cu1 N10 N11 15(4) 3_755 .
N8 Cu1 N10 N11 -41.30(13) 2_645 .
N8 Cu1 N10 N11 138.70(13) 4_665 .
C5 N10 N11 C6 -0.6(2) . .
Cu1 N10 N11 C6 179.48(13) . .
C5 N9 N12 N12 -179.74(19) . 3_856
C6 N9 N12 N12 0.6(3) . 3_856
N3 N2 C1 N1 -1.1(2) . .
Cu1 N2 C1 N1 175.91(13) . .
C2 N1 C1 N2 1.2(2) . .
N4 N1 C1 N2 -179.24(17) . .
N2 N3 C2 N1 0.1(2) . .
C1 N1 C2 N3 -0.8(2) . .
N4 N1 C2 N3 179.67(18) . .
N8 N7 C3 N6 0.7(2) . .
C4 N6 C3 N7 -0.6(2) . .
N5 N6 C3 N7 -172.87(18) . .
N7 N8 C4 N6 0.1(2) . .
Cu1 N8 C4 N6 -158.30(13) 2_655 .
C3 N6 C4 N8 0.3(2) . .
N5 N6 C4 N8 173.44(17) . .
N11 N10 C5 N9 0.5(2) . .
Cu1 N10 C5 N9 -179.60(13) . .
C6 N9 C5 N10 -0.2(2) . .
N12 N9 C5 N10 -179.98(16) . .
N10 N11 C6 N9 0.5(2) . .
C5 N9 C6 N11 -0.2(2) . .
N12 N9 C6 N11 179.56(18) . .
